data_7218929
loop_
_publ_author_name
'Gong, Yun'
'Zhang, Pan'
'Jiang, Penggang'
'Lin, Jianhua'

_publ_section_title
;
 Metal(ii) complex based on 5-[4-(1H-imidazol-1-yl)phenyl]-2H-tetrazole:
 the effect of the ligand on the electrodes in a lead-acid battery
;
_journal_issue 5
_journal_name_full CrystEngComm
_journal_page_first 1056
_journal_paper_doi 10.1039/C4CE01963F
_journal_volume 17
_journal_year 2015
_chemical_formula_sum 'C20 H26 N12 Ni O6'
_chemical_formula_weight 589.24
_chemical_name_systematic
; 
 ? 
;
_space_group_IT_number 15
_symmetry_cell_setting monoclinic
_symmetry_space_group_name_Hall '-C 2yc'
_symmetry_space_group_name_H-M 'C 1 2/c 1'
_atom_sites_solution_hydrogens geom
_atom_sites_solution_primary direct
_atom_sites_solution_secondary difmap
_audit_creation_method SHELXL-97
_audit_update_record
;
2014-03-03 deposited with the CCDC.
2014-11-26 downloaded from the CCDC.
;
_cell_angle_alpha 90.00
_cell_angle_beta 129.226(2)
_cell_angle_gamma 90.00
_cell_formula_units_Z 4
_cell_length_a 19.2296(18)
_cell_length_b 13.2582(12)
_cell_length_c 13.4958(13)
_cell_measurement_reflns_used 898
_cell_measurement_temperature 298(2)
_cell_measurement_theta_max 20.480
_cell_measurement_theta_min 3.104
_cell_volume 2665.4(4)
_computing_cell_refinement 'SAINT (Siemens, 1996)'
_computing_data_collection 'SMART (Siemens, 1996)'
_computing_data_reduction 'SAINT (Siemens, 1996)'
_computing_molecular_graphics 'SHELXTL (Sheldrick, 1997)'
_computing_publication_material 'publCIF (Westrip, 2010)'
_computing_structure_refinement 'SHELXL97 (Sheldrick, 2008)'
_computing_structure_solution 'SHELXS97 (Sheldrick, 2008)'
_diffrn_ambient_temperature 298(2)
_diffrn_measured_fraction_theta_full 0.995
_diffrn_measured_fraction_theta_max 0.995
_diffrn_measurement_device_type 'SuperNova, Single source at offset, Eos'
_diffrn_measurement_method '\w scans'
_diffrn_radiation_monochromator graphite
_diffrn_radiation_source 'SuperNova (Mo) X-ray Source'
_diffrn_radiation_type MoK\a
_diffrn_radiation_wavelength 0.71073
_diffrn_reflns_av_R_equivalents 0.1081
_diffrn_reflns_av_sigmaI/netI 0.1235
_diffrn_reflns_limit_h_max 22
_diffrn_reflns_limit_h_min -12
_diffrn_reflns_limit_k_max 15
_diffrn_reflns_limit_k_min -14
_diffrn_reflns_limit_l_max 15
_diffrn_reflns_limit_l_min -16
_diffrn_reflns_number 6623
_diffrn_reflns_theta_full 25.02
_diffrn_reflns_theta_max 25.02
_diffrn_reflns_theta_min 3.03
_exptl_absorpt_coefficient_mu 0.787
_exptl_absorpt_correction_T_max 0.90
_exptl_absorpt_correction_T_min 0.83
_exptl_absorpt_correction_type multi-scan
_exptl_absorpt_process_details 'SADABS (Sheldrick, 1996)'
_exptl_crystal_colour green
_exptl_crystal_density_diffrn 1.468
_exptl_crystal_density_method 'not measured'
_exptl_crystal_description block
_exptl_crystal_F_000 1224
_exptl_crystal_size_max 0.24
_exptl_crystal_size_mid 0.20
_exptl_crystal_size_min 0.14
_refine_diff_density_max 0.816
_refine_diff_density_min -0.447
_refine_diff_density_rms 0.086
_refine_ls_extinction_method none
_refine_ls_goodness_of_fit_ref 0.898
_refine_ls_hydrogen_treatment mixed
_refine_ls_matrix_type full
_refine_ls_number_parameters 208
_refine_ls_number_reflns 2342
_refine_ls_number_restraints 0
_refine_ls_restrained_S_all 0.898
_refine_ls_R_factor_all 0.1135
_refine_ls_R_factor_gt 0.0615
_refine_ls_shift/su_max 0.001
_refine_ls_shift/su_mean 0.000
_refine_ls_structure_factor_coef Fsqd
_refine_ls_weighting_details 'calc w=1/[\s^2^(Fo^2^)+(0.0619P)^2^+0.0000P] where P=(Fo^2^+2Fc^2^)/3'
_refine_ls_weighting_scheme calc
_refine_ls_wR_factor_gt 0.1254
_refine_ls_wR_factor_ref 0.1459
_reflns_number_gt 1303
_reflns_number_total 2342
_reflns_threshold_expression >2sigma(I)
_cod_data_source_file c4ce01963f2.cif
_cod_data_source_block 120614g
_cod_depositor_comments
;
The following automatic conversions were performed:

'_symmetry_cell_setting' value 'Monoclinic' changed to 'monoclinic'
according to
/usr/data/users/saulius/crontab/automatic-downloads/rss-feeds/RSC/lib/dictionaries/cif_core.dic
dictionary named 'cif_core.dic' version 2.4.2 from 2011-04-26.

Automatic conversion script
Id: cif_fix_values 2935 2014-11-11 08:27:57Z andrius 

 Adding full bibliography for 7218928--7218930.cif.
;
_cod_original_sg_symbol_H-M C2/c
_cod_database_code 7218929

loop_
_symmetry_equiv_pos_as_xyz
'x, y, z'
'-x, y, -z+1/2'
'x+1/2, y+1/2, z'
'-x+1/2, y+1/2, -z+1/2'
'-x, -y, -z'
'x, -y, z-1/2'
'-x+1/2, -y+1/2, -z'
'x+1/2, -y+1/2, z-1/2'

loop_
_atom_site_label
_atom_site_type_symbol
_atom_site_fract_x
_atom_site_fract_y
_atom_site_fract_z
_atom_site_U_iso_or_equiv
_atom_site_adp_type
_atom_site_occupancy
_atom_site_symmetry_multiplicity
_atom_site_calc_flag
_atom_site_refinement_flags
_atom_site_disorder_assembly
_atom_site_disorder_group
Ni1 Ni 0.5000 0.85511(7) 0.7500 0.0388(3) Uani 1 2 d S . .
N1 N 0.586(3) 0.687(5) 0.573(5) 0.043(6) Uani 0.719(11) 1 d P A 1
N2 N 0.531(13) 0.746(14) 0.672(9) 0.040(10) Uani 0.719(11) 1 d P A 1
N1' N 0.569(9) 0.685(14) 0.552(14) 0.043(6) Uani 0.281(11) 1 d P A 2
N2' N 0.52(3) 0.74(4) 0.65(2) 0.04(3) Uani 0.281(11) 1 d P A 2
N3 N 0.7278(3) 0.6114(3) 0.2386(4) 0.0454(11) Uani 1 1 d . A .
N4 N 0.7366(3) 0.6458(3) 0.1516(4) 0.0452(11) Uani 1 1 d . . .
N5 N 0.7029(3) 0.7384(3) 0.1141(4) 0.0470(11) Uani 1 1 d . . .
N6 N 0.6705(3) 0.7676(3) 0.1748(4) 0.0464(11) Uani 1 1 d . A .
O1 O 0.4945(2) 0.9729(2) 0.8502(3) 0.0477(10) Uani 1 1 d . A .
H1C H 0.5405 0.9703 0.9288 0.057 Uiso 1 1 d R . .
H1D H 0.4498 0.9895 0.8453 0.057 Uiso 1 1 d R . .
O2 O 0.6389(2) 0.8687(2) 0.9030(3) 0.0452(9) Uani 1 1 d . A .
H2C H 0.6751 0.8649 0.8870 0.054 Uiso 1 1 d R . .
H2D H 0.6577 0.8300 0.9657 0.054 Uiso 1 1 d R . .
O3 O 0.6289(2) 0.9734(2) 0.1208(3) 0.0495(10) Uani 1 1 d . . .
H3C H 0.6457 0.9124 0.1412 0.059 Uiso 1 1 d R . .
H3D H 0.6749 1.0112 0.1660 0.059 Uiso 1 1 d R . .
C1 C 0.5464(4) 0.7652(4) 0.5873(5) 0.0477(14) Uani 1 1 d . . .
H1 H 0.5309 0.8258 0.5431 0.057 Uiso 1 1 calc R A 1
C2 C 0.5750(6) 0.6545(6) 0.7235(9) 0.047(3) Uani 0.719(11) 1 d P A 1
H2 H 0.5811 0.6219 0.7895 0.057 Uiso 0.719(11) 1 calc PR A 1
C3 C 0.6084(6) 0.6177(5) 0.6656(8) 0.047(3) Uani 0.719(11) 1 d P A 1
H3 H 0.6397 0.5578 0.6847 0.057 Uiso 0.719(11) 1 calc PR A 1
C2' C 0.4958(17) 0.6433(15) 0.622(2) 0.047(7) Uani 0.281(11) 1 d P A 2
H2' H 0.4653 0.6076 0.6434 0.057 Uiso 0.281(11) 1 calc PR A 2
C3' C 0.5257(16) 0.6065(14) 0.560(2) 0.047(7) Uani 0.281(11) 1 d P A 2
H3' H 0.5185 0.5412 0.5297 0.057 Uiso 0.281(11) 1 calc PR A 2
C4 C 0.6077(3) 0.6866(4) 0.4874(5) 0.0401(13) Uani 1 1 d . . .
C5 C 0.6005(4) 0.7735(4) 0.4238(5) 0.0490(14) Uani 1 1 d . A .
H5 H 0.5783 0.8323 0.4323 0.059 Uiso 1 1 calc R . .
C6 C 0.6260(4) 0.7738(4) 0.3475(5) 0.0491(14) Uani 1 1 d . . .
H6 H 0.6198 0.8325 0.3048 0.059 Uiso 1 1 calc R A .
C7 C 0.6608(3) 0.6868(4) 0.3340(5) 0.0362(12) Uani 1 1 d . A .
C8 C 0.6687(4) 0.5995(4) 0.4003(5) 0.0471(14) Uani 1 1 d . . .
H8 H 0.6918 0.5408 0.3931 0.057 Uiso 1 1 calc R A .
C9 C 0.6426(4) 0.5988(4) 0.4765(5) 0.0509(15) Uani 1 1 d . A .
H9 H 0.6485 0.5404 0.5194 0.061 Uiso 1 1 calc R . .
C10 C 0.6868(3) 0.6878(4) 0.2507(4) 0.0375(12) Uani 1 1 d . . .

loop_
_atom_site_aniso_label
_atom_site_aniso_U_11
_atom_site_aniso_U_22
_atom_site_aniso_U_33
_atom_site_aniso_U_23
_atom_site_aniso_U_13
_atom_site_aniso_U_12
Ni1 0.0541(7) 0.0369(6) 0.0504(6) 0.000 0.0449(6) 0.000
N1 0.065(19) 0.037(4) 0.060(19) 0.004(12) 0.056(16) 0.007(14)
N2 0.06(4) 0.038(10) 0.05(3) 0.00(3) 0.05(4) 0.002(18)
N1' 0.065(19) 0.037(4) 0.060(19) 0.004(12) 0.056(16) 0.007(14)
N2' 0.06(9) 0.04(3) 0.05(7) 0.00(7) 0.05(9) 0.00(5)
N3 0.067(3) 0.040(3) 0.057(3) 0.002(2) 0.053(3) 0.005(2)
N4 0.063(3) 0.043(3) 0.061(3) 0.004(2) 0.053(3) 0.004(2)
N5 0.058(3) 0.051(3) 0.056(3) 0.007(2) 0.048(3) 0.008(2)
N6 0.062(3) 0.042(3) 0.058(3) 0.009(2) 0.049(3) 0.007(2)
O1 0.056(2) 0.051(2) 0.053(2) -0.0036(17) 0.043(2) 0.0047(17)
O2 0.055(2) 0.053(2) 0.050(2) 0.0092(17) 0.043(2) 0.0075(17)
O3 0.060(2) 0.041(2) 0.067(2) -0.0100(18) 0.049(2) -0.0018(17)
C1 0.070(4) 0.036(3) 0.061(4) 0.002(3) 0.052(4) 0.008(3)
C2 0.070(7) 0.042(5) 0.061(6) 0.009(4) 0.056(7) 0.007(5)
C3 0.071(8) 0.040(5) 0.060(6) 0.008(4) 0.056(7) 0.010(4)
C2' 0.070(19) 0.042(13) 0.060(16) 0.009(11) 0.056(17) 0.007(11)
C3' 0.071(19) 0.040(12) 0.060(16) 0.007(10) 0.055(17) 0.009(10)
C4 0.061(4) 0.032(3) 0.049(3) -0.002(2) 0.045(3) 0.004(3)
C5 0.076(4) 0.036(3) 0.063(3) 0.004(3) 0.057(4) 0.010(3)
C6 0.069(4) 0.037(3) 0.057(3) 0.010(3) 0.047(3) 0.010(3)
C7 0.044(3) 0.035(3) 0.045(3) -0.002(2) 0.036(3) -0.002(2)
C8 0.071(4) 0.032(3) 0.063(3) 0.000(3) 0.054(3) 0.006(3)
C9 0.079(4) 0.038(3) 0.070(4) 0.008(3) 0.063(4) 0.005(3)
C10 0.047(3) 0.037(3) 0.045(3) 0.000(2) 0.037(3) 0.001(2)

loop_
_atom_type_symbol
_atom_type_description
_atom_type_scat_dispersion_real
_atom_type_scat_dispersion_imag
_atom_type_scat_source
C C 0.0033 0.0016 'International Tables Vol C Tables 4.2.6.8 and 6.1.1.4'
H H 0.0000 0.0000 'International Tables Vol C Tables 4.2.6.8 and 6.1.1.4'
N N 0.0061 0.0033 'International Tables Vol C Tables 4.2.6.8 and 6.1.1.4'
O O 0.0106 0.0060 'International Tables Vol C Tables 4.2.6.8 and 6.1.1.4'
Ni Ni 0.3393 1.1124 'International Tables Vol C Tables 4.2.6.8 and 6.1.1.4'

loop_
_geom_angle_atom_site_label_1
_geom_angle_atom_site_label_2
_geom_angle_atom_site_label_3
_geom_angle
_geom_angle_site_symmetry_1
_geom_angle_site_symmetry_3
N2 Ni1 N2 93(10) . 2_656
N2 Ni1 O2 88(5) . .
N2 Ni1 O2 99(5) 2_656 .
N2 Ni1 O2 99(5) . 2_656
N2 Ni1 O2 88(5) 2_656 2_656
O2 Ni1 O2 170.20(18) . 2_656
N2 Ni1 O1 169(5) . .
N2 Ni1 O1 92(5) 2_656 .
O2 Ni1 O1 81.68(13) . .
O2 Ni1 O1 91.06(13) 2_656 .
N2 Ni1 O1 92(5) . 2_656
N2 Ni1 O1 169(5) 2_656 2_656
O2 Ni1 O1 91.06(13) . 2_656
O2 Ni1 O1 81.68(13) 2_656 2_656
O1 Ni1 O1 84.58(17) . 2_656
N2 Ni1 N2' 6(10) . .
N2 Ni1 N2' 95(7) 2_656 .
O2 Ni1 N2' 93(10) . .
O2 Ni1 N2' 93(10) 2_656 .
O1 Ni1 N2' 172(10) . .
O1 Ni1 N2' 89(10) 2_656 .
N2 Ni1 N2' 95(7) . 2_656
N2 Ni1 N2' 6(10) 2_656 2_656
O2 Ni1 N2' 93(10) . 2_656
O2 Ni1 N2' 93(10) 2_656 2_656
O1 Ni1 N2' 89(10) . 2_656
O1 Ni1 N2' 172(10) 2_656 2_656
C1 N1 C3 105(4) . .
C1 N1 C4 125(5) . .
C3 N1 C4 129(5) . .
C1 N2 C2 102(10) . .
C1 N2 Ni1 125(10) . .
C2 N2 Ni1 129(6) . .
C1 N1' C3' 103(10) . .
C1 N1' C4 127(10) . .
C3' N1' C4 128(10) . .
C1 N2' C2' 106(10) . .
C10 N3 N4 104.6(4) . .
N5 N4 N3 109.8(4) . .
N4 N5 N6 109.4(4) . .
N5 N6 C10 104.8(4) . .
N2' C1 N1' 114(10) . .
N2' C1 N2 10(10) . .
N1' C1 N2 116(10) . .
N2' C1 N1 115(10) . .
N1' C1 N1 12(7) . .
N2 C1 N1 114(9) . .
C3 C2 N2 112(6) . .
C2 C3 N1 107(3) . .
C3' C2' N2' 106(10) . .
C2' C3' N1' 107(8) . .
C5 C4 C9 119.5(4) . .
C5 C4 N1 121(3) . .
C9 C4 N1 119(3) . .
C5 C4 N1' 119(7) . .
C9 C4 N1' 121(7) . .
N1 C4 N1' 11(7) . .
C4 C5 C6 120.9(5) . .
C5 C6 C7 120.9(5) . .
C6 C7 C8 117.5(4) . .
C6 C7 C10 120.4(4) . .
C8 C7 C10 122.1(4) . .
C9 C8 C7 121.7(5) . .
C4 C9 C8 119.4(5) . .
N3 C10 N6 111.3(4) . .
N3 C10 C7 125.6(4) . .
N6 C10 C7 123.1(4) . .

loop_
_geom_bond_atom_site_label_1
_geom_bond_atom_site_label_2
_geom_bond_distance
_geom_bond_site_symmetry_2
Ni1 N2 2.09(17) .
Ni1 N2 2.09(17) 2_656
Ni1 O2 2.111(3) .
Ni1 O2 2.111(3) 2_656
Ni1 O1 2.111(3) .
Ni1 O1 2.111(3) 2_656
Ni1 N2' 2.2(4) .
Ni1 N2' 2.2(4) 2_656
N1 C1 1.37(7) .
N1 C3 1.38(7) .
N1 C4 1.46(7) .
N2 C1 1.36(14) .
N2 C2 1.39(19) .
N1' C1 1.34(18) .
N1' C3' 1.38(18) .
N1' C4 1.47(17) .
N2' C1 1.2(4) .
N2' C2' 1.4(5) .
N3 C10 1.356(6) .
N3 N4 1.367(5) .
N4 N5 1.329(5) .
N5 N6 1.361(5) .
N6 C10 1.365(6) .
C2 C3 1.376(9) .
C2' C3' 1.37(2) .
C4 C5 1.390(6) .
C4 C9 1.398(6) .
C5 C6 1.394(6) .
C6 C7 1.402(6) .
C7 C8 1.412(6) .
C7 C10 1.491(6) .
C8 C9 1.400(6) .
